data_4074870
loop_
_publ_author_name
'Yeo, Wee-Chuan'
'Vittal, Jagadese J.'
'Koh, Lip Lin'
'Tan, Geok Kheng'
'Leung, Pak-Hing'

_publ_section_title
;
 Functionalization of Metal-Protected Chiral Phosphines via Simple Organic
 Transformations
;
_journal_coden_ASTM ORGND7
_journal_issue 5
_journal_name_full Organometallics
_journal_page_first 1259
_journal_page_last 1269
_journal_paper_doi 10.1021/om0509645
_journal_volume 25
_journal_year 2006
_chemical_formula_sum 'C30 H28 Cl2 O P2 Pt'
_chemical_formula_weight 732.45
_space_group_IT_number 4
_symmetry_cell_setting monoclinic
_symmetry_space_group_name_Hall 'P 2yb'
_symmetry_space_group_name_H-M 'P 1 21 1'
_atom_sites_solution_hydrogens geom
_atom_sites_solution_primary direct
_atom_sites_solution_secondary difmap
_audit_creation_method SHELXL-97
_cell_angle_alpha 90.00
_cell_angle_beta 103.8310(10)
_cell_angle_gamma 90.00
_cell_formula_units_Z 2
_cell_length_a 11.6176(5)
_cell_length_b 8.5768(4)
_cell_length_c 13.8038(6)
_cell_measurement_reflns_used 5679
_cell_measurement_temperature 323(2)
_cell_measurement_theta_max 29.929
_cell_measurement_theta_min 2.819
_cell_volume 1335.56(10)
_computing_cell_refinement 'Bruker SMART'
_computing_data_collection 'Bruker SMART'
_computing_data_reduction 'Bruker SHELXTL'
_computing_molecular_graphics 'Bruker SHELXTL'
_computing_publication_material 'Bruker SHELXTL'
_computing_structure_refinement 'SHELXL-97 (Sheldrick, 1997)'
_computing_structure_solution 'SHELXS-97 (Sheldrick, 1990)'
_diffrn_ambient_temperature 323(2)
_diffrn_measured_fraction_theta_full 0.995
_diffrn_measured_fraction_theta_max 0.995
_diffrn_measurement_device_type 'CCD area detector'
_diffrn_measurement_method 'phi and omega scans'
_diffrn_radiation_monochromator graphite
_diffrn_radiation_source 'fine-focus sealed tube'
_diffrn_radiation_type MoK\a
_diffrn_radiation_wavelength 0.71073
_diffrn_reflns_av_R_equivalents 0.0355
_diffrn_reflns_av_sigmaI/netI 0.0625
_diffrn_reflns_limit_h_max 16
_diffrn_reflns_limit_h_min -16
_diffrn_reflns_limit_k_max 11
_diffrn_reflns_limit_k_min -12
_diffrn_reflns_limit_l_max 19
_diffrn_reflns_limit_l_min -10
_diffrn_reflns_number 11275
_diffrn_reflns_theta_full 30.03
_diffrn_reflns_theta_max 30.03
_diffrn_reflns_theta_min 1.81
_exptl_absorpt_coefficient_mu 5.596
_exptl_absorpt_correction_T_max 0.7300
_exptl_absorpt_correction_T_min 0.3240
_exptl_absorpt_correction_type none
_exptl_absorpt_process_details 'Sadabs, (Sheldrick, 1996)'
_exptl_crystal_colour colourless
_exptl_crystal_density_diffrn 1.821
_exptl_crystal_density_method 'not measured'
_exptl_crystal_description 'long Rod'
_exptl_crystal_F_000 716
_exptl_crystal_size_max 0.26
_exptl_crystal_size_mid 0.10
_exptl_crystal_size_min 0.06
_refine_diff_density_max 2.581
_refine_diff_density_min -0.823
_refine_diff_density_rms 0.158
_refine_ls_abs_structure_details 'Flack H D (1983), Acta Cryst. A39, 876-881'
_refine_ls_abs_structure_Flack -0.012(8)
_refine_ls_extinction_method none
_refine_ls_goodness_of_fit_ref 1.072
_refine_ls_hydrogen_treatment mixed
_refine_ls_matrix_type full
_refine_ls_number_parameters 325
_refine_ls_number_reflns 7438
_refine_ls_number_restraints 1
_refine_ls_restrained_S_all 1.072
_refine_ls_R_factor_all 0.0414
_refine_ls_R_factor_gt 0.0355
_refine_ls_shift/su_max 0.001
_refine_ls_shift/su_mean 0.000
_refine_ls_structure_factor_coef Fsqd
_refine_ls_weighting_details 'calc w=1/[\s^2^(Fo^2^)+(0.0601P)^2^+0.0000P] where P=(Fo^2^+2Fc^2^)/3'
_refine_ls_weighting_scheme calc
_refine_ls_wR_factor_gt 0.0806
_refine_ls_wR_factor_ref 0.1098
_reflns_number_gt 6761
_reflns_number_total 7438
_reflns_threshold_expression >2sigma(I)
_cod_data_source_file om0509645si20051110_035133.cif
_cod_data_source_block 1169
_cod_depositor_comments
;
The following automatic conversions were performed:

'_symmetry_cell_setting' value 'Monoclinic' changed to 'monoclinic'
according to /home/saulius/struct/CIF-dictionaries/cif_core.dic
dictionary named 'cif_core.dic' version 2.4.1 from 2010-06-29.

Automatic conversion script
Id: cif_fix_values 1715 2011-07-08 13:25:40Z adriana 
;
_cod_original_sg_symbol_H-M P2(1)
_cod_database_code 4074870

loop_
_symmetry_equiv_pos_as_xyz
'x, y, z'
'-x, y+1/2, -z'

loop_
_atom_site_label
_atom_site_type_symbol
_atom_site_fract_x
_atom_site_fract_y
_atom_site_fract_z
_atom_site_U_iso_or_equiv
_atom_site_adp_type
_atom_site_occupancy
_atom_site_symmetry_multiplicity
_atom_site_calc_flag
_atom_site_refinement_flags
Pt1 Pt 0.271850(19) 0.25458(4) 0.242002(17) 0.01950(7) Uani 1 1 d .
Cl1 Cl 0.11142(19) 0.1031(2) 0.26675(17) 0.0339(5) Uani 1 1 d .
Cl2 Cl 0.35314(19) 0.0407(2) 0.17408(16) 0.0293(4) Uani 1 1 d .
P1 P 0.19441(15) 0.4600(2) 0.29889(14) 0.0175(3) Uani 1 1 d .
P2 P 0.40526(17) 0.4154(2) 0.20603(15) 0.0210(4) Uani 1 1 d .
O1 O 0.3894(5) 0.5638(7) 0.4253(4) 0.0305(12) Uani 1 1 d .
C1 C 0.3128(6) 0.6117(8) 0.3336(5) 0.0206(14) Uani 1 1 d .
C2 C 0.3955(7) 0.6105(9) 0.2612(6) 0.0252(15) Uani 1 1 d .
H2 H 0.3663 0.6858 0.2075 0.030 Uiso 1 1 calc R
C3 C 0.5111(8) 0.6762(11) 0.3327(7) 0.038(2) Uani 1 1 d .
H3A H 0.5765 0.6036 0.3398 0.046 Uiso 1 1 calc R
H3B H 0.5337 0.7757 0.3093 0.046 Uiso 1 1 calc R
C4 C 0.4716(8) 0.6941(10) 0.4306(7) 0.0339(19) Uani 1 1 d .
H4 H 0.5378 0.6906 0.4899 0.041 Uiso 1 1 calc R
C5 C 0.3973(8) 0.8350(9) 0.4264(6) 0.0277(17) Uani 1 1 d .
H5A H 0.4303 0.9228 0.3979 0.033 Uiso 1 1 calc R
H5B H 0.3871 0.8632 0.4919 0.033 Uiso 1 1 calc R
C6 C 0.2777(7) 0.7778(9) 0.3559(6) 0.0271(17) Uani 1 1 d .
H6A H 0.2134 0.7780 0.3896 0.033 Uiso 1 1 calc R
H6B H 0.2557 0.8404 0.2958 0.033 Uiso 1 1 calc R
C7 C 0.0742(7) 0.5399(8) 0.2009(6) 0.0224(14) Uani 1 1 d .
C8 C 0.0210(7) 0.4432(10) 0.1221(6) 0.0313(17) Uani 1 1 d .
H8 H 0.0464 0.3407 0.1199 0.038 Uiso 1 1 calc R
C9 C -0.0718(9) 0.5020(12) 0.0458(7) 0.040(2) Uani 1 1 d .
H9 H -0.1072 0.4378 -0.0073 0.048 Uiso 1 1 calc R
C10 C -0.1108(8) 0.6525(12) 0.0485(7) 0.040(2) Uani 1 1 d .
H10 H -0.1730 0.6900 -0.0016 0.048 Uiso 1 1 calc R
C11 C -0.0557(7) 0.7476(16) 0.1270(6) 0.0379(17) Uani 1 1 d .
H11 H -0.0811 0.8503 0.1283 0.045 Uiso 1 1 calc R
C12 C 0.0348(8) 0.6957(9) 0.2028(7) 0.0305(17) Uani 1 1 d .
H12 H 0.0699 0.7620 0.2548 0.037 Uiso 1 1 calc R
C13 C 0.1427(6) 0.4353(8) 0.4113(5) 0.0180(13) Uani 1 1 d .
C14 C 0.0486(7) 0.5185(9) 0.4306(6) 0.0259(15) Uani 1 1 d .
H14 H 0.0062 0.5863 0.3826 0.031 Uiso 1 1 calc R
C15 C 0.0164(10) 0.5020(12) 0.5213(6) 0.037(2) Uani 1 1 d .
H15 H -0.0483 0.5560 0.5333 0.044 Uiso 1 1 calc R
C16 C 0.0823(7) 0.4042(10) 0.5928(6) 0.0294(17) Uani 1 1 d .
H16 H 0.0629 0.3952 0.6541 0.035 Uiso 1 1 calc R
C17 C 0.1756(8) 0.3201(10) 0.5754(6) 0.0335(19) Uani 1 1 d .
H17 H 0.2186 0.2534 0.6239 0.040 Uiso 1 1 calc R
C18 C 0.2041(7) 0.3365(10) 0.4847(6) 0.0287(17) Uani 1 1 d .
H18 H 0.2670 0.2790 0.4724 0.034 Uiso 1 1 calc R
C19 C 0.3794(6) 0.4459(8) 0.0734(6) 0.0209(14) Uani 1 1 d .
C20 C 0.2937(10) 0.5559(12) 0.0257(7) 0.044(2) Uani 1 1 d .
H20 H 0.2540 0.6181 0.0624 0.053 Uiso 1 1 calc R
C21 C 0.2704(8) 0.5685(11) -0.0769(8) 0.045(3) Uani 1 1 d .
H21 H 0.2138 0.6400 -0.1088 0.053 Uiso 1 1 calc R
C22 C 0.3260(10) 0.4821(14) -0.1324(7) 0.055(3) Uani 1 1 d .
H22 H 0.3105 0.4978 -0.2010 0.066 Uiso 1 1 calc R
C23 C 0.4071(10) 0.3688(13) -0.0876(7) 0.043(2) Uani 1 1 d .
H23 H 0.4423 0.3039 -0.1262 0.052 Uiso 1 1 calc R
C24 C 0.4351(9) 0.3538(12) 0.0169(7) 0.039(2) Uani 1 1 d .
H24 H 0.4914 0.2812 0.0480 0.047 Uiso 1 1 calc R
C25 C 0.5619(7) 0.3612(8) 0.2451(6) 0.0240(15) Uani 1 1 d .
C26 C 0.5972(6) 0.2499(14) 0.3214(5) 0.0270(13) Uani 1 1 d .
H26 H 0.5403 0.1985 0.3468 0.032 Uiso 1 1 calc R
C27 C 0.7138(8) 0.2172(9) 0.3581(7) 0.034(2) Uani 1 1 d .
H27 H 0.7367 0.1444 0.4091 0.040 Uiso 1 1 calc R
C28 C 0.7983(7) 0.2919(10) 0.3199(8) 0.040(2) Uani 1 1 d .
H28 H 0.8781 0.2688 0.3448 0.048 Uiso 1 1 calc R
C29 C 0.7650(7) 0.4012(14) 0.2445(7) 0.040(2) Uani 1 1 d .
H29 H 0.8222 0.4519 0.2191 0.048 Uiso 1 1 calc R
C30 C 0.6462(7) 0.4344(10) 0.2072(7) 0.0332(19) Uani 1 1 d .
H30 H 0.6235 0.5069 0.1561 0.040 Uiso 1 1 calc R

loop_
_atom_site_aniso_label
_atom_site_aniso_U_11
_atom_site_aniso_U_22
_atom_site_aniso_U_33
_atom_site_aniso_U_23
_atom_site_aniso_U_13
_atom_site_aniso_U_12
Pt1 0.01862(11) 0.01640(10) 0.02534(12) 0.00116(14) 0.00894(8) 0.00145(14)
Cl1 0.0342(10) 0.0202(8) 0.0540(14) 0.0011(8) 0.0237(10) -0.0039(7)
Cl2 0.0303(10) 0.0216(8) 0.0394(11) -0.0022(8) 0.0147(9) 0.0068(7)
P1 0.0129(8) 0.0168(8) 0.0233(9) 0.0017(6) 0.0051(7) 0.0034(6)
P2 0.0192(9) 0.0230(9) 0.0226(10) 0.0021(7) 0.0088(7) -0.0003(7)
O1 0.031(3) 0.030(3) 0.029(3) 0.005(2) 0.003(2) -0.008(2)
C1 0.021(3) 0.019(3) 0.021(4) -0.003(3) 0.005(3) -0.008(3)
C2 0.025(4) 0.023(3) 0.029(4) -0.001(3) 0.010(3) -0.006(3)
C3 0.025(4) 0.040(5) 0.053(6) -0.017(4) 0.014(4) -0.020(4)
C4 0.024(4) 0.036(4) 0.037(5) -0.001(3) -0.002(3) -0.016(3)
C5 0.029(4) 0.019(4) 0.032(4) -0.006(3) 0.002(3) -0.001(3)
C6 0.031(3) 0.018(5) 0.034(4) -0.005(3) 0.013(3) 0.003(3)
C7 0.021(3) 0.023(3) 0.024(4) 0.004(3) 0.006(3) 0.002(3)
C8 0.033(4) 0.029(4) 0.033(5) -0.008(3) 0.010(3) -0.003(3)
C9 0.040(5) 0.050(6) 0.027(5) -0.001(4) 0.002(4) 0.003(4)
C10 0.036(5) 0.050(5) 0.033(5) 0.011(4) 0.003(4) 0.002(4)
C11 0.034(4) 0.029(4) 0.046(4) -0.004(6) 0.001(3) -0.011(5)
C12 0.032(4) 0.025(3) 0.032(4) 0.000(3) 0.004(3) 0.007(3)
C13 0.010(3) 0.017(3) 0.027(4) 0.002(3) 0.004(2) 0.002(2)
C14 0.023(4) 0.029(4) 0.026(4) -0.001(3) 0.007(3) 0.004(3)
C15 0.046(6) 0.037(4) 0.036(6) -0.007(4) 0.027(5) 0.001(4)
C16 0.032(4) 0.032(4) 0.026(4) 0.001(3) 0.010(3) -0.009(3)
C17 0.037(5) 0.035(4) 0.027(4) 0.000(3) 0.005(4) -0.018(4)
C18 0.015(3) 0.035(4) 0.035(4) -0.001(3) 0.005(3) -0.007(3)
C19 0.013(3) 0.022(3) 0.025(4) 0.006(3) -0.001(3) -0.002(2)
C20 0.053(6) 0.048(6) 0.031(5) 0.007(4) 0.011(4) -0.007(5)
C21 0.030(4) 0.039(5) 0.052(6) 0.017(4) -0.014(4) 0.003(4)
C22 0.059(7) 0.071(7) 0.028(5) 0.006(5) -0.005(5) -0.049(6)
C23 0.048(6) 0.055(6) 0.031(5) 0.001(4) 0.018(4) -0.002(5)
C24 0.041(5) 0.052(6) 0.029(5) -0.005(4) 0.015(4) -0.012(4)
C25 0.021(4) 0.027(4) 0.023(4) -0.001(3) 0.003(3) 0.000(3)
C26 0.029(3) 0.026(3) 0.026(3) 0.002(5) 0.006(2) 0.010(5)
C27 0.031(4) 0.033(5) 0.033(4) -0.001(3) 0.001(3) 0.009(3)
C28 0.018(3) 0.046(6) 0.054(6) 0.000(4) 0.003(4) 0.013(3)
C29 0.015(4) 0.060(6) 0.048(6) 0.008(4) 0.013(4) 0.020(4)
C30 0.025(4) 0.038(5) 0.041(5) 0.009(4) 0.015(4) 0.007(3)

loop_
_atom_type_symbol
_atom_type_description
_atom_type_scat_dispersion_real
_atom_type_scat_dispersion_imag
_atom_type_scat_source
C C 0.0033 0.0016 'International Tables Vol C Tables 4.2.6.8 and 6.1.1.4'
H H 0.0000 0.0000 'International Tables Vol C Tables 4.2.6.8 and 6.1.1.4'
O O 0.0106 0.0060 'International Tables Vol C Tables 4.2.6.8 and 6.1.1.4'
P P 0.1023 0.0942 'International Tables Vol C Tables 4.2.6.8 and 6.1.1.4'
Cl Cl 0.1484 0.1585 'International Tables Vol C Tables 4.2.6.8 and 6.1.1.4'
Pt Pt -1.7033 8.3905 'International Tables Vol C Tables 4.2.6.8 and 6.1.1.4'

loop_
_geom_angle_atom_site_label_1
_geom_angle_atom_site_label_2
_geom_angle_atom_site_label_3
_geom_angle
P1 Pt1 P2 87.08(7)
P1 Pt1 Cl2 177.39(7)
P2 Pt1 Cl2 91.56(8)
P1 Pt1 Cl1 89.14(7)
P2 Pt1 Cl1 172.71(8)
Cl2 Pt1 Cl1 91.96(7)
C13 P1 C7 109.1(3)
C13 P1 C1 103.7(3)
C7 P1 C1 108.3(3)
C13 P1 Pt1 117.4(2)
C7 P1 Pt1 109.9(3)
C1 P1 Pt1 108.0(2)
C19 P2 C25 104.4(3)
C19 P2 C2 105.9(4)
C25 P2 C2 105.3(3)
C19 P2 Pt1 111.2(2)
C25 P2 Pt1 118.3(3)
C2 P2 Pt1 110.8(3)
C1 O1 C4 95.0(5)
O1 C1 C6 103.2(6)
O1 C1 C2 102.7(6)
C6 C1 C2 111.9(6)
O1 C1 P1 107.0(5)
C6 C1 P1 118.9(5)
C2 C1 P1 111.3(5)
C1 C2 C3 99.3(6)
C1 C2 P2 112.4(5)
C3 C2 P2 117.1(6)
C4 C3 C2 101.5(6)
O1 C4 C5 104.7(7)
O1 C4 C3 102.0(6)
C5 C4 C3 109.9(8)
C4 C5 C6 101.0(6)
C1 C6 C5 100.1(6)
C8 C7 C12 119.5(7)
C8 C7 P1 118.2(6)
C12 C7 P1 122.3(6)
C7 C8 C9 119.3(8)
C10 C9 C8 121.0(9)
C9 C10 C11 118.8(9)
C12 C11 C10 122.2(11)
C11 C12 C7 119.1(9)
C18 C13 C14 117.9(7)
C18 C13 P1 118.9(6)
C14 C13 P1 123.0(6)
C13 C14 C15 120.9(8)
C16 C15 C14 118.7(9)
C17 C16 C15 121.5(8)
C16 C17 C18 118.5(8)
C17 C18 C13 122.4(8)
C24 C19 C20 119.6(8)
C24 C19 P2 120.3(6)
C20 C19 P2 119.8(7)
C21 C20 C19 118.2(10)
C22 C21 C20 122.8(9)
C21 C22 C23 120.1(9)
C22 C23 C24 119.0(10)
C19 C24 C23 120.2(10)
C30 C25 C26 119.4(7)
C30 C25 P2 121.5(6)
C26 C25 P2 118.9(6)
C27 C26 C25 120.4(8)
C26 C27 C28 119.9(8)
C27 C28 C29 120.4(7)
C30 C29 C28 119.6(9)
C25 C30 C29 120.3(8)

loop_
_geom_bond_atom_site_label_1
_geom_bond_atom_site_label_2
_geom_bond_distance
Pt1 P1 2.2066(18)
Pt1 P2 2.2181(19)
Pt1 Cl2 2.3580(19)
Pt1 Cl1 2.3631(19)
P1 C13 1.805(8)
P1 C7 1.829(7)
P1 C1 1.870(7)
P2 C19 1.803(8)
P2 C25 1.830(8)
P2 C2 1.853(8)
O1 C1 1.423(9)
O1 C4 1.461(9)
C1 C6 1.533(10)
C1 C2 1.543(11)
C2 C3 1.569(11)
C3 C4 1.536(13)
C4 C5 1.478(12)
C5 C6 1.572(11)
C7 C8 1.390(11)
C7 C12 1.414(10)
C8 C9 1.409(12)
C9 C10 1.371(14)
C10 C11 1.385(14)
C11 C12 1.368(12)
C13 C18 1.381(11)
C13 C14 1.385(10)
C14 C15 1.397(12)
C15 C16 1.379(13)
C16 C17 1.370(13)
C17 C18 1.378(12)
C19 C24 1.375(13)
C19 C20 1.415(12)
C20 C21 1.381(14)
C21 C22 1.337(17)
C22 C23 1.391(17)
C23 C24 1.407(13)
C25 C30 1.368(12)
C25 C26 1.408(11)
C26 C27 1.358(11)
C27 C28 1.379(13)
C28 C29 1.385(13)
C29 C30 1.382(10)
